data_9014250
loop_
_publ_author_name
'Kaden, R.'
'Wagner, G.'
'Bente, K.'

_publ_section_title
;
 Crystal chemistry and electrical conductivity of boulangerite, dadsonite and
 iodine-substituted pillaite grown by chemical vapor transport
;
_journal_name_full 'The Canadian Mineralogist'
_journal_page_first 219
_journal_page_last 233
_journal_paper_doi 10.3749/canmin.50.2.219
_journal_volume 50
_journal_year 2012
_chemical_compound_source Synthetic
_chemical_formula_sum 'Pb10.159 S22 Sb7.841'
_chemical_name_mineral Boulangerite
_space_group_IT_number 14
_symmetry_space_group_name_Hall '-P 2yab'
_symmetry_space_group_name_H-M 'P 1 21/a 1'
_cell_angle_alpha 90
_cell_angle_beta 100.76
_cell_angle_gamma 90
_cell_formula_units_Z 4
_cell_length_a 21.554
_cell_length_b 23.454
_cell_length_c 8.079
_cell_volume 4012.348
_database_code_amcsd 0019740
_exptl_crystal_density_diffrn 6.233
_cod_original_cell_volume 4012.349
_cod_original_formula_sum 'Pb10.159 Sb7.841 S22'
_cod_database_code 9014250

loop_
_space_group_symop_operation_xyz
x,y,z
1/2+x,1/2-y,z
1/2-x,1/2+y,-z
-x,-y,-z

loop_
_atom_site_aniso_label
_atom_site_aniso_U_11
_atom_site_aniso_U_22
_atom_site_aniso_U_33
_atom_site_aniso_U_12
_atom_site_aniso_U_13
_atom_site_aniso_U_23
PbA1 0.03020 0.01600 0.02330 -0.00290 0.00810 -0.00300
PbA2 0.01920 0.01810 0.02020 -0.00130 0.00570 0.00110
PbA3 0.02060 0.01850 0.02310 0.00180 0.00620 0.00060
SbA4 0.02000 0.01530 0.02910 -0.00240 0.00420 -0.00180
SbA6 0.01720 0.01240 0.01950 0.00010 0.00320 0.00160
SbA7 0.01870 0.01880 0.04350 0.00250 0.01100 0.01350
SbA8 0.02000 0.00840 0.01730 -0.00100 0.00710 -0.00090
SbA9 0.01550 0.01810 0.03200 0.00010 0.00330 -0.00060
PbA1* 0.03720 0.01510 0.02280 -0.00200 0.00920 0.00000
PbA2* 0.02180 0.01760 0.02110 -0.00150 0.00620 -0.00010
PbA3* 0.02120 0.02600 0.02560 0.00180 0.00770 0.00010
PbA4* 0.02670 0.01830 0.02950 0.00180 0.00530 0.00200
SbA6* 0.01940 0.01020 0.01840 -0.00260 0.00490 0.00040
PbA7* 0.02760 0.01590 0.03590 -0.00230 0.00320 -0.00110
PbA8* 0.02310 0.01220 0.02310 0.00070 0.00610 -0.00040
SbA9* 0.01550 0.01710 0.02060 0.00120 0.00610 -0.00020
S1 0.01400 0.02000 0.02400 0.00070 0.00500 0.00100
S2 0.01500 0.01300 0.02000 -0.00220 0.00500 -0.00200
S3 0.02200 0.01300 0.02500 -0.00100 0.00800 0.00500
S4 0.01700 0.02400 0.03300 -0.00900 0.00700 -0.00300
S5 0.02200 0.01000 0.04500 0.00340 0.01000 -0.00100
S6 0.02200 0.01500 0.02200 0.00000 0.00600 0.00500
S7 0.01800 0.01300 0.01600 -0.00280 0.00400 0.00300
S8 0.01800 0.01300 0.02900 -0.00440 0.01000 -0.00100
S9 0.01200 0.01800 0.01500 0.00250 0.00200 0.00000
S10 0.01900 0.01100 0.01600 -0.00120 0.00900 -0.00200
S11 0.02100 0.01070 0.02100 0.00360 0.01100 0.00300
S1* 0.01700 0.01600 0.01600 0.00420 0.00300 0.00500
S2* 0.02000 0.01500 0.01700 0.00020 0.00700 0.00100
S3* 0.01600 0.01800 0.02100 0.00000 0.00300 -0.00400
S4* 0.02600 0.01500 0.02400 -0.00900 0.00600 0.00600
S5* 0.01200 0.01900 0.04100 0.00460 0.00900 -0.00800
S6* 0.02000 0.01300 0.01500 0.00090 0.00800 -0.00300
S7* 0.01700 0.02000 0.01700 -0.00100 0.00700 -0.00200
S8* 0.01900 0.01500 0.01100 -0.00180 0.00400 0.00000
S9* 0.02000 0.00900 0.02000 0.00450 0.00800 0.00100
S10* 0.02000 0.01400 0.01500 0.00170 0.00800 0.00100
S11* 0.01800 0.01800 0.02500 0.00400 0.00800 0.00400

loop_
_atom_site_label
_atom_site_fract_x
_atom_site_fract_y
_atom_site_fract_z
_atom_site_occupancy
_atom_site_U_iso_or_equiv
PbA1 0.12228 0.49872 0.94540 1.00000 0.02280
PbA2 0.30804 0.15950 0.02589 1.00000 0.01893
PbA3 0.20558 0.32436 0.97843 1.00000 0.02050
SbA4 0.46610 0.43755 0.33380 1.00000 0.02150
PbA5A 0.13286 0.09657 0.20350 0.69500 0.02250
SbA5B 0.12850 0.10300 0.20000 0.30500 0.02250
SbA6 0.37145 0.30864 0.30900 1.00000 0.01640
SbA7 0.05948 0.23021 0.89960 1.00000 0.02630
SbA8 0.48592 0.12122 0.36150 1.00000 0.01480
SbA9 0.29219 0.45695 0.27890 1.00000 0.02200
PbA1* 0.11178 0.49911 0.42704 1.00000 0.02450
PbA2* 0.30543 0.15990 0.52952 1.00000 0.01987
PbA3* 0.20703 0.32108 0.47820 1.00000 0.02390
PbA4* 0.45191 0.42983 0.84862 1.00000 0.02480
PbA5A* 0.13455 0.09449 0.69190 0.46400 0.02390
SbA5B* 0.12620 0.10490 0.67790 0.53600 0.02390
SbA6* 0.38703 0.28390 0.81810 1.00000 0.01580
PbA7* 0.03872 0.23296 0.39780 1.00000 0.02680
PbA8* 0.48697 0.13465 0.86647 1.00000 0.01921
SbA9* 0.28390 0.46674 0.76920 1.00000 0.01740
S1 0.06560 0.01420 0.89860 1.00000 0.01890
S2 0.18660 0.41650 0.21980 1.00000 0.01590
S3 0.24810 0.02870 0.01430 1.00000 0.01930
S4 0.09680 0.29400 0.15480 1.00000 0.02410
S5 0.15690 0.17290 0.95120 1.00000 0.02530
S6 0.33380 0.37470 0.06490 1.00000 0.01950
S7 0.41800 0.22180 0.06900 1.00000 0.01550
S8 0.01490 0.44500 0.15330 1.00000 0.01920
S9 0.37440 0.09230 0.30990 1.00000 0.01530
S10 0.27660 0.24940 0.26660 1.00000 0.01440
S11 0.01180 0.13480 0.14110 1.00000 0.01660
S1* 0.07120 0.01820 0.41720 1.00000 0.01630
S2* 0.18660 0.41200 0.71640 1.00000 0.01660
S3* 0.24480 0.02850 0.47930 1.00000 0.01840
S4* 0.09510 0.29380 0.69600 1.00000 0.02150
S5* 0.15490 0.17590 0.45480 1.00000 0.02350
S6* 0.32870 0.37400 0.51590 1.00000 0.01530
S7* 0.41980 0.21920 0.60470 1.00000 0.01720
S8* 0.01250 0.43850 0.60960 1.00000 0.01460
S9* 0.36760 0.08470 0.81220 1.00000 0.01610
S10* 0.27690 0.25100 0.76140 1.00000 0.01550
S11* 0.01720 0.13890 0.63060 1.00000 0.01970

loop_
_cod_changelog_entry_id
_cod_changelog_entry_author
_cod_changelog_entry_date
_cod_changelog_entry_text
1
;cod-tools version 3.10.1
Id: cif_fix_AMCSD_aniso_labels 10200 2024-08-01 14:09:44Z saulius
;
2024-08-02T12:21:55+03:00
;Changed the following '_atom_site_aniso_label' values:
'PbA1'' -> 'PbA1*'
'PbA2'' -> 'PbA2*'
'PbA3'' -> 'PbA3*'
'PbA4'' -> 'PbA4*'
'SbA6'' -> 'SbA6*'
'PbA7'' -> 'PbA7*'
'PbA8'' -> 'PbA8*'
'SbA9'' -> 'SbA9*'
'S1'' -> 'S1*'
'S2'' -> 'S2*'
'S3'' -> 'S3*'
'S4'' -> 'S4*'
'S5'' -> 'S5*'
'S6'' -> 'S6*'
'S7'' -> 'S7*'
'S8'' -> 'S8*'
'S9'' -> 'S9*'
'S10'' -> 'S10*'
'S11'' -> 'S11*'
;

loop_
_cod_related_entry_id
_cod_related_entry_database
_cod_related_entry_code
1 AMCSD 0019740
